data_4037387
loop_
_publ_author_name
'Wilkerson-Hill, Sidney Malik'
'Sawano, Shota'
'Sarpong, Richmond'

_publ_section_title
;
 Bis(1-cyanovinyl acetate) Is a Linear Precursor to 3-Oxidopyrylium Ions.
;
_journal_issue 22
_journal_name_full 'The Journal of organic chemistry'
_journal_page_first 11132
_journal_page_last 11144
_journal_paper_doi 10.1021/acs.joc.6b02111
_journal_volume 81
_journal_year 2016
_chemical_formula_sum 'C43 H38 Cl2 N4 O7 S2'
_chemical_formula_weight 857.79
_chemical_name_common SMHIX-118C
_chemical_name_systematic sarpong120
_space_group.centring_type primitive

_space_group_crystal_system monoclinic
_space_group_IT_number 14
_space_group_name_Hall '-P 2ybc'
_space_group_name_H-M_alt 'P 1 21/c 1'
_atom_sites_solution_hydrogens geom
_atom_sites_solution_primary iterative
_atom_sites_solution_secondary difmap
_audit_creation_method SHELXL-2014/7
_cell_angle_alpha 90
_cell_angle_beta 105.872(3)
_cell_angle_gamma 90
_cell_formula_units_Z 4
_cell_length_a 13.8124(6)
_cell_length_b 12.0304(4)
_cell_length_c 24.9030(12)
_cell_measurement_reflns_used 9838
_cell_measurement_temperature 100(2)
_cell_measurement_theta_max 68.43
_cell_measurement_theta_min 3.33
_cell_volume 3980.3(3)
_computing_cell_refinement 'Bruker SAINT'
_computing_data_collection 'Bruker APEX2'
_computing_data_reduction 'Bruker SAINT'
_computing_molecular_graphics ORTEP-32
_computing_publication_material WinGX
_computing_structure_refinement SHELXL-2014
_computing_structure_solution SHELXT
_diffrn_ambient_temperature 100(2)
_diffrn_detector_area_resol_mean 8.366
_diffrn_measured_fraction_theta_full 0.998
_diffrn_measured_fraction_theta_max 0.993
_diffrn_measurement_device_type 'Bruker APEX-II CCD'
_diffrn_measurement_method 'phi and omega scans'
_diffrn_radiation_type CuK\a
_diffrn_radiation_wavelength 1.54178
_diffrn_reflns_av_R_equivalents 0.0605
_diffrn_reflns_av_unetI/netI 0.0245
_diffrn_reflns_Laue_measured_fraction_full 0.998
_diffrn_reflns_Laue_measured_fraction_max 0.993
_diffrn_reflns_limit_h_max 16
_diffrn_reflns_limit_h_min -16
_diffrn_reflns_limit_k_max 12
_diffrn_reflns_limit_k_min -14
_diffrn_reflns_limit_l_max 29
_diffrn_reflns_limit_l_min -29
_diffrn_reflns_number 96199
_diffrn_reflns_point_group_measured_fraction_full 0.998
_diffrn_reflns_point_group_measured_fraction_max 0.993
_diffrn_reflns_theta_full 67.000
_diffrn_reflns_theta_max 68.508
_diffrn_reflns_theta_min 3.326
_diffrn_source 'microfocus rotating anode'
_exptl_absorpt_coefficient_mu 2.927
_exptl_absorpt_correction_T_max 0.929
_exptl_absorpt_correction_T_min 0.703
_exptl_absorpt_correction_type multi-scan
_exptl_absorpt_process_details SADABS
_exptl_crystal_colour colorless
_exptl_crystal_density_diffrn 1.431
_exptl_crystal_description blade
_exptl_crystal_F_000 1784
_exptl_crystal_size_max 0.060
_exptl_crystal_size_mid 0.040
_exptl_crystal_size_min 0.020
_refine_diff_density_max 1.908
_refine_diff_density_min -1.304
_refine_diff_density_rms 0.108
_refine_ls_extinction_method none
_refine_ls_goodness_of_fit_ref 1.045
_refine_ls_hydrogen_treatment constr
_refine_ls_matrix_type full
_refine_ls_number_parameters 526
_refine_ls_number_reflns 7288
_refine_ls_number_restraints 0
_refine_ls_restrained_S_all 1.045
_refine_ls_R_factor_all 0.0974
_refine_ls_R_factor_gt 0.0846
_refine_ls_shift/su_max 0.001
_refine_ls_shift/su_mean 0.000
_refine_ls_structure_factor_coef Fsqd
_refine_ls_weighting_details 'w=1/[\s^2^(Fo^2^)+(0.1402P)^2^+10.2268P] where P=(Fo^2^+2Fc^2^)/3'
_refine_ls_weighting_scheme calc
_refine_ls_wR_factor_gt 0.2324
_refine_ls_wR_factor_ref 0.2489
_reflns_Friedel_coverage 0.000
_reflns_number_gt 5999
_reflns_number_total 7288
_reflns_threshold_expression 'I > 2\s(I)'
_cod_data_source_file jo6b02111_si_002.cif
_cod_data_source_block sarpong120
_cod_original_sg_symbol_H-M 'P 21/c'
_cod_database_code 4037387
_shelx_shelxl_version_number 2014/7
_shelx_space_group_comment
; 
The symmetry employed for this shelxl refinement is uniquely defined 
by the following loop, which should always be used as a source of 
symmetry information in preference to the above space-group names. 
They are only intended as comments. 
;
_shelx_estimated_absorpt_t_min 0.844
_shelx_estimated_absorpt_t_max 0.944

loop_
_space_group_symop_operation_xyz
'x, y, z'
'-x, y+1/2, -z+1/2'
'-x, -y, -z'
'x, -y-1/2, z-1/2'

loop_
_atom_site_label
_atom_site_type_symbol
_atom_site_fract_x
_atom_site_fract_y
_atom_site_fract_z
_atom_site_U_iso_or_equiv
_atom_site_adp_type
_atom_site_occupancy
_atom_site_site_symmetry_order
_atom_site_calc_flag
_atom_site_refinement_flags_posn
_atom_site_refinement_flags_adp
C1 C 0.5737(3) 0.3393(3) 0.64186(16) 0.0319(8) Uani 1 1 d . .
H1 H 0.5434 0.3376 0.6740 0.038 Uiso 1 1 calc R U
C2 C 0.4880(3) 0.3188(3) 0.58874(16) 0.0325(8) Uani 1 1 d . .
H2A H 0.4946 0.3680 0.5581 0.039 Uiso 1 1 calc R U
H2B H 0.4217 0.3319 0.5957 0.039 Uiso 1 1 calc R U
C3 C 0.5000(3) 0.1957(3) 0.57436(17) 0.0361(9) Uani 1 1 d . .
C4 C 0.5658(3) 0.1823(3) 0.53367(17) 0.0356(9) Uani 1 1 d . .
C5 C 0.6608(3) 0.2538(3) 0.54927(15) 0.0323(8) Uani 1 1 d . .
H5 H 0.6399 0.3336 0.5451 0.039 Uiso 1 1 calc R U
C6 C 0.7292(3) 0.2328(3) 0.51285(16) 0.0334(8) Uani 1 1 d . .
C7 C 0.7926(3) 0.2316(3) 0.43731(18) 0.0360(9) Uani 1 1 d . .
C8 C 0.8074(4) 0.2416(4) 0.38477(19) 0.0426(10) Uani 1 1 d . .
H8 H 0.7591 0.2759 0.3547 0.051 Uiso 1 1 calc R U
C9 C 0.8980(4) 0.1984(4) 0.3785(2) 0.0488(11) Uani 1 1 d . .
H9 H 0.9113 0.2030 0.3431 0.059 Uiso 1 1 calc R U
C10 C 0.9690(4) 0.1488(4) 0.4229(2) 0.0496(12) Uani 1 1 d . .
H10 H 1.0300 0.1212 0.4173 0.059 Uiso 1 1 calc R U
C11 C 0.9520(4) 0.1392(4) 0.4749(2) 0.0450(10) Uani 1 1 d . .
H11 H 1.0005 0.1054 0.5050 0.054 Uiso 1 1 calc R U
C12 C 0.8616(3) 0.1804(3) 0.48218(19) 0.0376(9) Uani 1 1 d . .
C13 C 0.8189(3) 0.1811(4) 0.52889(18) 0.0383(9) Uani 1 1 d . .
C14 C 0.8608(4) 0.1351(4) 0.58669(19) 0.0470(11) Uani 1 1 d . .
H14A H 0.9151 0.1844 0.6081 0.056 Uiso 1 1 calc R U
H14B H 0.8902 0.0608 0.5843 0.056 Uiso 1 1 calc R U
C15 C 0.7789(4) 0.1254(4) 0.61730(18) 0.0426(10) Uani 1 1 d . .
H15A H 0.8104 0.1097 0.6573 0.051 Uiso 1 1 calc R U
H15B H 0.7336 0.0628 0.6015 0.051 Uiso 1 1 calc R U
C16 C 0.7177(3) 0.2331(3) 0.61166(16) 0.0341(9) Uani 1 1 d . .
H16 H 0.7652 0.2963 0.6250 0.041 Uiso 1 1 calc R U
C17 C 0.6398(3) 0.2317(3) 0.64595(16) 0.0344(9) Uani 1 1 d . .
C18 C 0.6295(3) 0.4467(3) 0.64536(17) 0.0331(8) Uani 1 1 d . .
C19 C 0.6852(3) 0.4991(3) 0.69693(17) 0.0356(9) Uani 1 1 d . .
C20 C 0.6986(4) 0.4706(4) 0.75367(19) 0.0432(10) Uani 1 1 d . .
H20 H 0.6688 0.4056 0.7639 0.052 Uiso 1 1 calc R U
C21 C 0.7563(4) 0.5407(4) 0.7935(2) 0.0520(12) Uani 1 1 d . .
H21 H 0.7667 0.5236 0.8319 0.062 Uiso 1 1 calc R U
C22 C 0.7997(4) 0.6363(4) 0.7784(2) 0.0543(13) Uani 1 1 d . .
H22 H 0.8404 0.6818 0.8070 0.065 Uiso 1 1 calc R U
C23 C 0.7857(4) 0.6670(4) 0.7237(2) 0.0494(12) Uani 1 1 d . .
H23 H 0.8147 0.7329 0.7139 0.059 Uiso 1 1 calc R U
C24 C 0.7268(3) 0.5965(4) 0.68312(19) 0.0392(9) Uani 1 1 d . .
C25 C 0.6371(3) 0.5143(3) 0.60304(18) 0.0343(8) Uani 1 1 d . .
H25 H 0.6079 0.4999 0.5645 0.041 Uiso 1 1 calc R U
C26 C 0.8556(3) 0.5931(4) 0.5841(2) 0.0440(10) Uani 1 1 d . .
C27 C 0.9435(4) 0.5990(5) 0.6272(2) 0.0557(13) Uani 1 1 d . .
H27 H 0.9496 0.6510 0.6566 0.067 Uiso 1 1 calc R U
C28 C 1.0224(4) 0.5286(5) 0.6270(3) 0.0621(15) Uani 1 1 d . .
H28 H 1.0825 0.5333 0.6566 0.075 Uiso 1 1 calc R U
C29 C 1.0169(4) 0.4518(4) 0.5853(3) 0.0570(13) Uani 1 1 d . .
C30 C 0.9279(4) 0.4481(4) 0.5422(3) 0.0573(13) Uani 1 1 d . .
H30 H 0.9222 0.3962 0.5127 0.069 Uiso 1 1 calc R U
C31 C 0.8483(4) 0.5173(4) 0.5411(2) 0.0513(12) Uani 1 1 d . .
H31 H 0.7887 0.5133 0.5111 0.062 Uiso 1 1 calc R U
C32 C 1.1033(5) 0.3761(5) 0.5864(3) 0.0737(18) Uani 1 1 d . .
H32A H 1.1659 0.4192 0.5950 0.111 Uiso 1 1 calc R U
H32B H 1.0926 0.3406 0.5498 0.111 Uiso 1 1 calc R U
H32C H 1.1080 0.3190 0.6150 0.111 Uiso 1 1 calc R U
C33 C 0.3305(4) 0.1361(4) 0.5758(2) 0.0452(11) Uani 1 1 d . .
C34 C 0.2414(4) 0.0735(6) 0.5417(2) 0.0652(15) Uani 1 1 d . .
H34A H 0.1996 0.0495 0.5656 0.098 Uiso 1 1 calc R U
H34B H 0.2643 0.0082 0.5250 0.098 Uiso 1 1 calc R U
H34C H 0.2018 0.1217 0.5120 0.098 Uiso 1 1 calc R U
C35 C 0.5524(3) 0.2777(3) 0.36239(17) 0.0356(9) Uani 1 1 d . .
C36 C 0.5173(4) 0.1710(4) 0.3681(2) 0.0524(12) Uani 1 1 d . .
H36 H 0.5357 0.1349 0.4034 0.063 Uiso 1 1 calc R U
C37 C 0.4560(4) 0.1185(4) 0.3224(2) 0.0538(13) Uani 1 1 d . .
H37 H 0.4330 0.0453 0.3263 0.065 Uiso 1 1 calc R U
C38 C 0.4266(3) 0.1701(4) 0.27015(18) 0.0374(9) Uani 1 1 d . .
C39 C 0.4649(3) 0.2739(4) 0.26467(17) 0.0389(9) Uani 1 1 d . .
H39 H 0.4477 0.3091 0.2292 0.047 Uiso 1 1 calc R U
C40 C 0.5279(3) 0.3274(3) 0.30998(18) 0.0368(9) Uani 1 1 d . .
H40 H 0.5546 0.3985 0.3053 0.044 Uiso 1 1 calc R U
C41 C 0.3557(4) 0.1134(4) 0.2208(2) 0.0480(11) Uani 1 1 d . .
H41A H 0.3940 0.0831 0.1964 0.072 Uiso 1 1 calc R U
H41B H 0.3064 0.1673 0.2000 0.072 Uiso 1 1 calc R U
H41C H 0.3206 0.0529 0.2340 0.072 Uiso 1 1 calc R U
C42 C 0.6902(3) 0.2012(4) 0.70455(18) 0.0390(9) Uani 1 1 d . .
C43 C 1.0581(5) -0.0920(5) 0.7599(3) 0.0635(14) Uani 1 1 d . .
H43A H 1.1142 -0.0878 0.7423 0.076 Uiso 1 1 calc R U
H43B H 1.0772 -0.0481 0.7949 0.076 Uiso 1 1 calc R U
N1 N 0.7093(3) 0.2648(3) 0.45613(14) 0.0332(7) Uani 1 1 d . .
N2 N 0.6942(3) 0.6081(3) 0.62463(15) 0.0380(8) Uani 1 1 d . .
N3 N 0.4126(3) 0.1310(3) 0.55595(15) 0.0387(8) Uani 1 1 d . .
H3 H 0.4110 0.0829 0.5291 0.046 Uiso 1 1 calc R U
N4 N 0.7301(3) 0.1778(4) 0.74974(16) 0.0489(10) Uani 1 1 d . .
O1 O 0.5660(2) 0.1466(2) 0.62557(11) 0.0378(7) Uani 1 1 d . .
O2 O 0.3298(3) 0.1883(3) 0.61833(14) 0.0519(9) Uani 1 1 d . .
O3 O 0.5466(3) 0.1158(2) 0.49647(12) 0.0422(7) Uani 1 1 d . .
O4 O 0.5596(2) 0.3774(2) 0.45692(12) 0.0380(7) Uani 1 1 d . .
O5 O 0.6712(2) 0.4428(2) 0.40074(12) 0.0412(7) Uani 1 1 d . .
O6 O 0.6853(3) 0.6805(3) 0.53039(15) 0.0547(9) Uani 1 1 d . .
O7 O 0.7887(3) 0.7789(3) 0.61365(17) 0.0593(10) Uani 1 1 d . .
S1 S 0.75306(9) 0.67854(9) 0.58464(5) 0.0453(3) Uani 1 1 d . .
S2 S 0.62129(8) 0.35309(8) 0.42019(4) 0.0332(3) Uani 1 1 d . .
Cl1 Cl 0.95127(17) -0.03568(15) 0.71541(10) 0.1117(9) Uani 1 1 d . .
Cl2 Cl 1.03932(11) -0.22806(13) 0.77537(7) 0.0726(5) Uani 1 1 d . .

loop_
_atom_site_aniso_label
_atom_site_aniso_U_11
_atom_site_aniso_U_22
_atom_site_aniso_U_33
_atom_site_aniso_U_23
_atom_site_aniso_U_13
_atom_site_aniso_U_12
C1 0.036(2) 0.0292(19) 0.0306(19) 0.0001(15) 0.0095(16) -0.0005(16)
C2 0.034(2) 0.031(2) 0.032(2) -0.0007(15) 0.0077(16) -0.0053(16)
C3 0.045(2) 0.032(2) 0.0295(19) 0.0023(16) 0.0068(17) -0.0028(17)
C4 0.047(2) 0.0270(19) 0.031(2) 0.0087(16) 0.0078(17) 0.0030(17)
C5 0.041(2) 0.0291(19) 0.0251(18) 0.0040(15) 0.0060(16) 0.0023(16)
C6 0.038(2) 0.029(2) 0.031(2) 0.0023(15) 0.0078(16) 0.0034(16)
C7 0.036(2) 0.031(2) 0.041(2) -0.0006(16) 0.0099(17) -0.0035(16)
C8 0.046(2) 0.044(2) 0.039(2) -0.0013(19) 0.0139(19) -0.0014(19)
C9 0.054(3) 0.049(3) 0.050(3) -0.005(2) 0.026(2) -0.005(2)
C10 0.046(3) 0.041(2) 0.068(3) -0.007(2) 0.026(2) -0.001(2)
C11 0.042(2) 0.035(2) 0.057(3) -0.002(2) 0.011(2) 0.0033(18)
C12 0.039(2) 0.031(2) 0.043(2) -0.0013(17) 0.0110(18) 0.0014(17)
C13 0.045(2) 0.034(2) 0.035(2) -0.0009(17) 0.0106(18) 0.0045(18)
C14 0.054(3) 0.046(3) 0.038(2) 0.0053(19) 0.008(2) 0.020(2)
C15 0.056(3) 0.039(2) 0.029(2) 0.0056(17) 0.0053(18) 0.014(2)
C16 0.040(2) 0.032(2) 0.0273(19) 0.0027(15) 0.0055(16) 0.0052(17)
C17 0.043(2) 0.029(2) 0.0294(19) 0.0011(15) 0.0071(17) 0.0020(16)
C18 0.0310(19) 0.0300(19) 0.037(2) -0.0045(16) 0.0066(16) 0.0014(15)
C19 0.035(2) 0.033(2) 0.036(2) -0.0062(17) 0.0063(17) 0.0047(16)
C20 0.047(2) 0.039(2) 0.041(2) -0.0075(18) 0.0068(19) 0.0050(19)
C21 0.058(3) 0.051(3) 0.041(2) -0.013(2) 0.003(2) 0.008(2)
C22 0.051(3) 0.051(3) 0.054(3) -0.023(2) 0.002(2) 0.002(2)
C23 0.043(3) 0.040(2) 0.061(3) -0.016(2) 0.006(2) -0.0050(19)
C24 0.034(2) 0.035(2) 0.046(2) -0.0069(18) 0.0065(18) 0.0003(17)
C25 0.033(2) 0.0279(19) 0.040(2) -0.0006(16) 0.0071(16) -0.0036(15)
C26 0.042(2) 0.039(2) 0.051(3) 0.005(2) 0.012(2) -0.0132(19)
C27 0.051(3) 0.057(3) 0.055(3) -0.001(2) 0.008(2) -0.013(2)
C28 0.039(3) 0.073(4) 0.068(3) 0.017(3) 0.004(2) -0.007(2)
C29 0.053(3) 0.044(3) 0.077(4) 0.013(3) 0.024(3) -0.007(2)
C30 0.056(3) 0.046(3) 0.075(4) -0.006(3) 0.027(3) -0.015(2)
C31 0.048(3) 0.047(3) 0.056(3) -0.002(2) 0.009(2) -0.013(2)
C32 0.060(4) 0.063(4) 0.101(5) 0.023(3) 0.029(3) 0.005(3)
C33 0.055(3) 0.041(2) 0.041(2) -0.0031(19) 0.016(2) -0.016(2)
C34 0.063(3) 0.073(4) 0.061(3) -0.015(3) 0.019(3) -0.032(3)
C35 0.037(2) 0.034(2) 0.035(2) 0.0039(16) 0.0082(17) 0.0001(17)
C36 0.077(4) 0.040(2) 0.036(2) 0.0089(19) 0.009(2) -0.013(2)
C37 0.077(4) 0.036(2) 0.043(3) 0.002(2) 0.007(2) -0.017(2)
C38 0.041(2) 0.035(2) 0.036(2) 0.0009(17) 0.0110(18) 0.0046(17)
C39 0.047(2) 0.036(2) 0.031(2) 0.0030(16) 0.0055(17) 0.0042(18)
C40 0.044(2) 0.032(2) 0.036(2) 0.0071(16) 0.0143(18) -0.0020(17)
C41 0.058(3) 0.038(2) 0.043(2) -0.0039(19) 0.004(2) -0.002(2)
C42 0.049(2) 0.035(2) 0.033(2) -0.0008(17) 0.0115(19) 0.0031(18)
C43 0.061(3) 0.064(3) 0.058(3) -0.008(3) 0.004(3) -0.008(3)
N1 0.0365(17) 0.0330(17) 0.0296(16) 0.0032(13) 0.0085(14) 0.0020(14)
N2 0.0361(18) 0.0307(18) 0.0437(19) -0.0012(15) 0.0054(15) -0.0049(14)
N3 0.049(2) 0.0334(18) 0.0332(18) -0.0045(14) 0.0103(15) -0.0099(15)
N4 0.062(3) 0.050(2) 0.033(2) 0.0041(17) 0.0090(18) 0.0077(19)
O1 0.0518(18) 0.0294(14) 0.0299(14) 0.0019(11) 0.0074(13) -0.0030(12)
O2 0.061(2) 0.055(2) 0.0460(18) -0.0100(15) 0.0246(16) -0.0193(16)
O3 0.065(2) 0.0311(15) 0.0335(15) -0.0030(12) 0.0177(14) -0.0077(14)
O4 0.0423(16) 0.0370(15) 0.0329(14) 0.0050(12) 0.0072(12) 0.0094(12)
O5 0.0529(18) 0.0328(15) 0.0359(15) 0.0036(12) 0.0090(13) -0.0043(13)
O6 0.057(2) 0.0439(19) 0.057(2) 0.0195(16) 0.0045(17) -0.0048(15)
O7 0.064(2) 0.0336(17) 0.078(3) -0.0012(16) 0.0159(19) -0.0136(16)
S1 0.0462(6) 0.0316(6) 0.0550(7) 0.0050(5) 0.0086(5) -0.0087(4)
S2 0.0399(5) 0.0290(5) 0.0292(5) 0.0038(4) 0.0072(4) 0.0008(4)
Cl1 0.1098(15) 0.0625(10) 0.1211(16) 0.0134(10) -0.0388(13) 0.0220(10)
Cl2 0.0610(8) 0.0658(9) 0.0763(10) 0.0210(7) -0.0062(7) -0.0067(7)

loop_
_atom_type_symbol
_atom_type_description
_atom_type_scat_dispersion_real
_atom_type_scat_dispersion_imag
_atom_type_scat_source
C C 0.0181 0.0091 'International Tables Vol C Tables 4.2.6.8 and 6.1.1.4'
H H 0.0000 0.0000 'International Tables Vol C Tables 4.2.6.8 and 6.1.1.4'
N N 0.0311 0.0180 'International Tables Vol C Tables 4.2.6.8 and 6.1.1.4'
O O 0.0492 0.0322 'International Tables Vol C Tables 4.2.6.8 and 6.1.1.4'
S S 0.3331 0.5567 'International Tables Vol C Tables 4.2.6.8 and 6.1.1.4'
Cl Cl 0.3639 0.7018 'International Tables Vol C Tables 4.2.6.8 and 6.1.1.4'

loop_
_geom_angle_atom_site_label_1
_geom_angle_atom_site_label_2
_geom_angle_atom_site_label_3
_geom_angle
C18 C1 C2 117.0(3)
C18 C1 C17 115.3(3)
C2 C1 C17 102.8(3)
C18 C1 H1 107.1
C2 C1 H1 107.1
C17 C1 H1 107.1
C1 C2 C3 104.4(3)
C1 C2 H2A 110.9
C3 C2 H2A 110.9
C1 C2 H2B 110.9
C3 C2 H2B 110.9
H2A C2 H2B 108.9
N3 C3 O1 109.5(3)
N3 C3 C2 118.1(4)
O1 C3 C2 105.3(3)
N3 C3 C4 109.6(3)
O1 C3 C4 101.0(3)
C2 C3 C4 111.8(3)
O3 C4 C5 124.5(4)
O3 C4 C3 122.1(4)
C5 C4 C3 113.2(3)
C6 C5 C4 113.0(3)
C6 C5 C16 110.3(3)
C4 C5 C16 109.1(3)
C6 C5 H5 108.1
C4 C5 H5 108.1
C16 C5 H5 108.1
C13 C6 N1 109.5(4)
C13 C6 C5 125.4(4)
N1 C6 C5 125.1(3)
C8 C7 C12 123.3(4)
C8 C7 N1 129.3(4)
C12 C7 N1 107.4(4)
C7 C8 C9 116.1(4)
C7 C8 H8 121.9
C9 C8 H8 121.9
C10 C9 C8 121.7(4)
C10 C9 H9 119.1
C8 C9 H9 119.1
C11 C10 C9 120.9(4)
C11 C10 H10 119.5
C9 C10 H10 119.5
C10 C11 C12 118.6(5)
C10 C11 H11 120.7
C12 C11 H11 120.7
C7 C12 C11 119.3(4)
C7 C12 C13 107.6(4)
C11 C12 C13 133.1(4)
C6 C13 C12 108.1(4)
C6 C13 C14 122.4(4)
C12 C13 C14 129.5(4)
C13 C14 C15 111.2(4)
C13 C14 H14A 109.4
C15 C14 H14A 109.4
C13 C14 H14B 109.4
C15 C14 H14B 109.4
H14A C14 H14B 108.0
C14 C15 C16 110.7(4)
C14 C15 H15A 109.5
C16 C15 H15A 109.5
C14 C15 H15B 109.5
C16 C15 H15B 109.5
H15A C15 H15B 108.1
C15 C16 C17 112.9(3)
C15 C16 C5 110.0(3)
C17 C16 C5 108.4(3)
C15 C16 H16 108.5
C17 C16 H16 108.5
C5 C16 H16 108.5
O1 C17 C42 105.6(3)
O1 C17 C16 110.3(3)
C42 C17 C16 109.7(3)
O1 C17 C1 102.7(3)
C42 C17 C1 112.1(3)
C16 C17 C1 115.8(3)
C25 C18 C19 107.1(4)
C25 C18 C1 128.3(4)
C19 C18 C1 124.6(4)
C24 C19 C20 120.0(4)
C24 C19 C18 107.6(4)
C20 C19 C18 132.3(4)
C21 C20 C19 117.6(5)
C21 C20 H20 121.2
C19 C20 H20 121.2
C20 C21 C22 121.2(5)
C20 C21 H21 119.4
C22 C21 H21 119.4
C23 C22 C21 122.3(4)
C23 C22 H22 118.9
C21 C22 H22 118.9
C22 C23 C24 116.8(5)
C22 C23 H23 121.6
C24 C23 H23 121.6
C19 C24 C23 122.1(4)
C19 C24 N2 107.6(4)
C23 C24 N2 130.2(4)
C18 C25 N2 109.9(4)
C18 C25 H25 125.1
N2 C25 H25 125.1
C27 C26 C31 119.6(5)
C27 C26 S1 120.3(4)
C31 C26 S1 120.1(4)
C28 C27 C26 119.4(5)
C28 C27 H27 120.3
C26 C27 H27 120.3
C29 C28 C27 122.3(5)
C29 C28 H28 118.9
C27 C28 H28 118.9
C28 C29 C30 117.2(5)
C28 C29 C32 121.1(6)
C30 C29 C32 121.7(6)
C31 C30 C29 121.9(5)
C31 C30 H30 119.1
C29 C30 H30 119.1
C30 C31 C26 119.6(5)
C30 C31 H31 120.2
C26 C31 H31 120.2
C29 C32 H32A 109.5
C29 C32 H32B 109.5
H32A C32 H32B 109.5
C29 C32 H32C 109.5
H32A C32 H32C 109.5
H32B C32 H32C 109.5
O2 C33 N3 122.7(4)
O2 C33 C34 123.1(5)
N3 C33 C34 114.3(4)
C33 C34 H34A 109.5
C33 C34 H34B 109.5
H34A C34 H34B 109.5
C33 C34 H34C 109.5
H34A C34 H34C 109.5
H34B C34 H34C 109.5
C40 C35 C36 119.4(4)
C40 C35 S2 119.2(3)
C36 C35 S2 121.3(3)
C37 C36 C35 119.4(4)
C37 C36 H36 120.3
C35 C36 H36 120.3
C36 C37 C38 121.6(4)
C36 C37 H37 119.2
C38 C37 H37 119.2
C39 C38 C37 118.3(4)
C39 C38 C41 120.7(4)
C37 C38 C41 121.0(4)
C38 C39 C40 121.0(4)
C38 C39 H39 119.5
C40 C39 H39 119.5
C39 C40 C35 120.2(4)
C39 C40 H40 119.9
C35 C40 H40 119.9
C38 C41 H41A 109.5
C38 C41 H41B 109.5
H41A C41 H41B 109.5
C38 C41 H41C 109.5
H41A C41 H41C 109.5
H41B C41 H41C 109.5
N4 C42 C17 179.3(5)
Cl2 C43 Cl1 111.3(3)
Cl2 C43 H43A 109.4
Cl1 C43 H43A 109.4
Cl2 C43 H43B 109.4
Cl1 C43 H43B 109.4
H43A C43 H43B 108.0
C7 N1 C6 107.5(3)
C7 N1 S2 122.6(3)
C6 N1 S2 128.3(3)
C25 N2 C24 107.7(3)
C25 N2 S1 119.6(3)
C24 N2 S1 126.5(3)
C33 N3 C3 125.9(4)
C33 N3 H3 117.1
C3 N3 H3 117.1
C17 O1 C3 103.4(3)
O6 S1 O7 121.0(2)
O6 S1 N2 105.9(2)
O7 S1 N2 106.5(2)
O6 S1 C26 109.1(2)
O7 S1 C26 109.4(2)
N2 S1 C26 103.42(19)
O5 S2 O4 118.96(18)
O5 S2 N1 108.13(18)
O4 S2 N1 104.94(17)
O5 S2 C35 108.45(19)
O4 S2 C35 110.19(19)
N1 S2 C35 105.27(19)

loop_
_geom_bond_atom_site_label_1
_geom_bond_atom_site_label_2
_geom_bond_distance
C1 C18 1.494(5)
C1 C2 1.535(5)
C1 C17 1.572(5)
C1 H1 1.0000
C2 C3 1.544(6)
C2 H2A 0.9900
C2 H2B 0.9900
C3 N3 1.403(6)
C3 O1 1.473(5)
C3 C4 1.544(6)
C4 O3 1.197(5)
C4 C5 1.527(6)
C5 C6 1.499(6)
C5 C16 1.557(5)
C5 H5 1.0000
C6 C13 1.346(6)
C6 N1 1.417(5)
C7 C8 1.384(6)
C7 C12 1.398(6)
C7 N1 1.413(5)
C8 C9 1.402(7)
C8 H8 0.9500
C9 C10 1.396(7)
C9 H9 0.9500
C10 C11 1.382(7)
C10 H10 0.9500
C11 C12 1.401(6)
C11 H11 0.9500
C12 C13 1.440(6)
C13 C14 1.502(6)
C14 C15 1.531(7)
C14 H14A 0.9900
C14 H14B 0.9900
C15 C16 1.533(6)
C15 H15A 0.9900
C15 H15B 0.9900
C16 C17 1.545(6)
C16 H16 1.0000
C17 O1 1.437(5)
C17 C42 1.481(6)
C18 C25 1.357(6)
C18 C19 1.448(5)
C19 C24 1.389(6)
C19 C20 1.416(6)
C20 C21 1.377(7)
C20 H20 0.9500
C21 C22 1.396(8)
C21 H21 0.9500
C22 C23 1.373(8)
C22 H22 0.9500
C23 C24 1.397(6)
C23 H23 0.9500
C24 N2 1.409(6)
C25 N2 1.398(5)
C25 H25 0.9500
C26 C27 1.385(7)
C26 C31 1.391(7)
C26 S1 1.753(5)
C27 C28 1.381(8)
C27 H27 0.9500
C28 C29 1.375(9)
C28 H28 0.9500
C29 C30 1.395(8)
C29 C32 1.495(8)
C30 C31 1.373(8)
C30 H30 0.9500
C31 H31 0.9500
C32 H32A 0.9800
C32 H32B 0.9800
C32 H32C 0.9800
C33 O2 1.234(6)
C33 N3 1.357(6)
C33 C34 1.495(7)
C34 H34A 0.9800
C34 H34B 0.9800
C34 H34C 0.9800
C35 C40 1.391(6)
C35 C36 1.393(6)
C35 S2 1.747(4)
C36 C37 1.374(7)
C36 H36 0.9500
C37 C38 1.398(6)
C37 H37 0.9500
C38 C39 1.376(6)
C38 C41 1.509(6)
C39 C40 1.382(6)
C39 H39 0.9500
C40 H40 0.9500
C41 H41A 0.9800
C41 H41B 0.9800
C41 H41C 0.9800
C42 N4 1.145(6)
C43 Cl2 1.718(6)
C43 Cl1 1.723(6)
C43 H43A 0.9900
C43 H43B 0.9900
N1 S2 1.677(3)
N2 S1 1.677(4)
N3 H3 0.8800
O4 S2 1.440(3)
O5 S2 1.434(3)
O6 S1 1.418(4)
O7 S1 1.424(4)
